data_7220268
loop_
_publ_author_name
'Cheuk, Dominic'
'Sv\"ard, Michael'
'Seaton, Colin'
'McArdle, Patrick'
'Rasmuson, \%Ake C.'

_publ_section_title
;
 Investigation into solid and solution properties of quinizarin
;
_journal_issue 21
_journal_name_full CrystEngComm
_journal_page_first 3985
_journal_paper_doi 10.1039/C5CE00147A
_journal_volume 17
_journal_year 2015
_chemical_formula_sum 'C14 H8 O4'
_chemical_formula_weight 240.20
_chemical_name_common Quinizarin
_chemical_name_systematic 1,4-dihydroxyanthraquinone
_space_group_crystal_system monoclinic
_space_group_IT_number 14
_space_group_name_Hall '-P 2yn'
_space_group_name_H-M_alt 'P 1 21/n 1'
_symmetry_space_group_name_Hall '-P 2yn'
_symmetry_space_group_name_H-M 'P 1 21/n 1'
_atom_sites_solution_hydrogens mixed
_audit_creation_method SHELXL-2013
_audit_update_record
;
2015-01-22 deposited with the CCDC.
2015-04-21 downloaded from the CCDC.
;
_cell_angle_alpha 90
_cell_angle_beta 95.999(8)
_cell_angle_gamma 90
_cell_formula_units_Z 4
_cell_length_a 10.2390(8)
_cell_length_b 6.0429(4)
_cell_length_c 16.454(2)
_cell_measurement_reflns_used 790
_cell_measurement_temperature 150.0(1)
_cell_measurement_theta_max 28.5430
_cell_measurement_theta_min 3.9170
_cell_volume 1012.49(16)
_computing_cell_refinement
; 
'Mon Jul 08 14:53:29 2013' 
;
_computing_data_collection
; 
'Mon Jul 08 14:53:29 2013' 
;
_computing_data_reduction
; 
'Mon Jul 08 14:53:29 2013' 
;
_computing_structure_refinement 'SHELXL-2013 (Sheldrick, 2013)'
_diffrn_ambient_temperature 150.0(1)
_diffrn_detector_area_resol_mean 16.1048
_diffrn_measured_fraction_theta_full 0.998
_diffrn_measured_fraction_theta_max 0.998
_diffrn_measurement_device_type 'Xcalibur, Sapphire3'
_diffrn_measurement_method '\w scans'
_diffrn_radiation_type MoK\a
_diffrn_radiation_wavelength 0.71073
_diffrn_reflns_av_R_equivalents 0.0589
_diffrn_reflns_av_unetI/netI 0.0458
_diffrn_reflns_laue_measured_fraction_full 0.998
_diffrn_reflns_laue_measured_fraction_max 0.998
_diffrn_reflns_limit_h_max 7
_diffrn_reflns_limit_h_min -12
_diffrn_reflns_limit_k_max 4
_diffrn_reflns_limit_k_min -7
_diffrn_reflns_limit_l_max 19
_diffrn_reflns_limit_l_min -19
_diffrn_reflns_number 3895
_diffrn_reflns_point_group_measured_fraction_full 0.998
_diffrn_reflns_point_group_measured_fraction_max 0.998
_diffrn_reflns_theta_full 25.242
_diffrn_reflns_theta_max 25.349
_diffrn_reflns_theta_min 3.594
_exptl_absorpt_coefficient_mu 0.117
_exptl_absorpt_correction_T_max 1.00000
_exptl_absorpt_correction_T_min 0.75539
_exptl_absorpt_correction_type multi-scan
_exptl_absorpt_process_details
; 
'Mon Jul 08 14:53:29 2013' 
;
_exptl_crystal_colour Red
_exptl_crystal_density_diffrn 1.576
_exptl_crystal_description 'needle / plate'
_exptl_crystal_F_000 496
_exptl_crystal_recrystallization_method 'Re-crystallisation from solvent: Toluene'
_exptl_crystal_size_max 0.65
_exptl_crystal_size_mid 0.16
_exptl_crystal_size_min 0.10
_refine_diff_density_max 0.220
_refine_diff_density_min -0.296
_refine_diff_density_rms 0.060
_refine_ls_extinction_method none
_refine_ls_goodness_of_fit_ref 0.984
_refine_ls_hydrogen_treatment mixed
_refine_ls_matrix_type full
_refine_ls_number_parameters 171
_refine_ls_number_reflns 1854
_refine_ls_number_restraints 0
_refine_ls_restrained_S_all 0.984
_refine_ls_R_factor_all 0.0566
_refine_ls_R_factor_gt 0.0464
_refine_ls_shift/su_max 0.001
_refine_ls_shift/su_mean 0.000
_refine_ls_structure_factor_coef Fsqd
_refine_ls_weighting_details
; 
 w=1/[\s^2^(Fo^2^)+(0.0846P)^2^] 
 where P=(Fo^2^+2Fc^2^)/3 
;
_refine_ls_weighting_scheme calc
_refine_ls_wR_factor_gt 0.1213
_refine_ls_wR_factor_ref 0.1314
_reflns_Friedel_coverage 0.000
_reflns_number_gt 1460
_reflns_number_total 1854
_reflns_threshold_expression 'I > 2\s(I)'
_cod_data_source_file c5ce00147a2.cif
_cod_data_source_block dc4_14dhat_m
_cod_depositor_comments 'Adding full bibliography for 7220268--7220269.cif.'
_cod_original_cell_volume 1012.51(17)
_cod_database_code 7220268
_shelx_space_group_comment
; 
The symmetry employed for this shelxl refinement is uniquely defined 
by the following loop, which should always be used as a source of 
symmetry information in preference to the above space-group names. 
They are only intended as comments. 
;
_shelx_estimated_absorpt_t_min 0.928
_shelx_estimated_absorpt_t_max 0.988
_shelxl_version_number 2013-2

loop_
_space_group_symop_operation_xyz
'x, y, z'
'x+1/2, -y+1/2, z+1/2'
'-x, -y, -z'
'-x-1/2, y-1/2, -z-1/2'

loop_
_atom_site_label
_atom_site_type_symbol
_atom_site_fract_x
_atom_site_fract_y
_atom_site_fract_z
_atom_site_U_iso_or_equiv
_atom_site_adp_type
_atom_site_occupancy
_atom_site_site_symmetry_order
_atom_site_calc_flag
_atom_site_refinement_flags_posn
_atom_site_refinement_flags_adp
O1 O 0.59730(11) 0.13857(16) 0.97977(6) 0.0303(3) Uani 1 1 d . .
O2 O 0.92918(12) 0.82394(18) 0.97845(7) 0.0374(3) Uani 1 1 d . .
O4 O 0.51112(11) 0.27802(19) 1.11186(7) 0.0321(3) Uani 1 1 d . .
O3 O 0.84904(11) 0.98403(16) 1.10942(7) 0.0322(3) Uani 1 1 d . .
C1 C 0.84169(15) 0.1801(3) 0.79343(9) 0.0293(4) Uani 1 1 d . .
H1 H 0.8393 0.0747 0.7521 0.038 Uiso 1 1 calc R U
C2 C 0.92890(15) 0.3546(3) 0.79411(9) 0.0306(4) Uani 1 1 d . .
H2 H 0.9863 0.3642 0.7540 0.040 Uiso 1 1 calc R U
C3 C 0.93131(15) 0.5146(3) 0.85387(9) 0.0284(4) Uani 1 1 d . .
H3 H 0.9891 0.6332 0.8535 0.037 Uiso 1 1 calc R U
C4 C 0.84724(14) 0.4985(2) 0.91483(9) 0.0232(4) Uani 1 1 d . .
C5 C 0.76067(14) 0.3202(2) 0.91499(9) 0.0217(4) Uani 1 1 d . .
C6 C 0.75828(15) 0.1611(2) 0.85358(9) 0.0276(4) Uani 1 1 d . .
H6 H 0.7005 0.0423 0.8532 0.036 Uiso 1 1 calc R U
C7 C 0.85165(15) 0.6682(2) 0.97900(9) 0.0243(4) Uani 1 1 d . .
C8 C 0.76546(14) 0.6479(2) 1.04404(8) 0.0216(4) Uani 1 1 d . .
C9 C 0.67816(14) 0.4643(2) 1.04462(8) 0.0221(4) Uani 1 1 d . .
C10 C 0.67333(14) 0.2974(2) 0.98024(9) 0.0225(3) Uani 1 1 d . .
C11 C 0.76909(15) 0.8057(2) 1.10584(9) 0.0260(4) Uani 1 1 d . .
C12 C 0.68838(15) 0.7803(2) 1.16846(9) 0.0285(4) Uani 1 1 d . .
H12 H 0.6913 0.8847 1.2101 0.037 Uiso 1 1 calc R U
C13 C 0.60513(16) 0.6040(3) 1.16926(9) 0.0295(4) Uani 1 1 d . .
H13 H 0.5524 0.5898 1.2117 0.038 Uiso 1 1 calc R U
C14 C 0.59783(14) 0.4446(2) 1.10739(9) 0.0248(4) Uani 1 1 d . .
H1O3 H 0.520(3) 0.186(4) 1.0669(18) 0.086(8) Uiso 1 1 d . .
H1O4 H 0.895(2) 0.981(4) 1.0595(15) 0.077(7) Uiso 1 1 d . .

loop_
_atom_site_aniso_label
_atom_site_aniso_U_11
_atom_site_aniso_U_22
_atom_site_aniso_U_33
_atom_site_aniso_U_23
_atom_site_aniso_U_13
_atom_site_aniso_U_12
O1 0.0295(6) 0.0263(6) 0.0357(6) -0.0024(4) 0.0069(5) -0.0115(5)
O2 0.0400(7) 0.0317(6) 0.0414(7) -0.0028(5) 0.0088(5) -0.0205(5)
O4 0.0304(6) 0.0329(6) 0.0346(6) -0.0008(5) 0.0106(5) -0.0117(5)
O3 0.0326(7) 0.0239(6) 0.0396(7) -0.0054(5) 0.0013(5) -0.0087(5)
C1 0.0247(9) 0.0327(9) 0.0305(8) -0.0047(6) 0.0033(7) 0.0042(7)
C2 0.0221(8) 0.0408(9) 0.0298(8) 0.0040(7) 0.0073(7) 0.0041(7)
C3 0.0220(8) 0.0315(8) 0.0317(8) 0.0042(6) 0.0029(6) -0.0040(7)
C4 0.0191(8) 0.0231(7) 0.0270(7) 0.0045(6) 0.0005(6) 0.0000(6)
C5 0.0158(7) 0.0215(7) 0.0272(7) 0.0008(6) -0.0010(6) -0.0001(6)
C6 0.0235(9) 0.0252(8) 0.0338(8) -0.0014(6) 0.0009(7) -0.0021(6)
C7 0.0223(8) 0.0210(7) 0.0285(8) 0.0045(6) -0.0018(6) -0.0049(6)
C8 0.0189(8) 0.0206(7) 0.0242(7) 0.0024(6) -0.0023(6) -0.0005(6)
C9 0.0185(7) 0.0205(7) 0.0264(7) 0.0021(6) -0.0014(6) -0.0003(6)
C10 0.0189(7) 0.0205(7) 0.0277(7) 0.0037(6) -0.0003(6) -0.0026(6)
C11 0.0207(8) 0.0192(7) 0.0366(8) 0.0016(6) -0.0042(7) 0.0000(6)
C12 0.0264(9) 0.0286(8) 0.0300(8) -0.0064(6) 0.0001(7) 0.0028(7)
C13 0.0254(9) 0.0361(9) 0.0273(8) -0.0006(6) 0.0043(7) 0.0008(7)
C14 0.0192(8) 0.0245(7) 0.0304(8) 0.0039(6) 0.0005(6) -0.0009(6)

loop_
_atom_type_symbol
_atom_type_description
_atom_type_scat_dispersion_real
_atom_type_scat_dispersion_imag
_atom_type_scat_source
C C 0.0033 0.0016 'International Tables Vol C Tables 4.2.6.8 and 6.1.1.4'
H H 0.0000 0.0000 'International Tables Vol C Tables 4.2.6.8 and 6.1.1.4'
O O 0.0106 0.0060 'International Tables Vol C Tables 4.2.6.8 and 6.1.1.4'

loop_
_geom_angle_atom_site_label_1
_geom_angle_atom_site_label_2
_geom_angle_atom_site_label_3
_geom_angle
C14 O4 H1O3 106.2(16)
C11 O3 H1O4 106.8(13)
C6 C1 C2 120.42(14)
C6 C1 H1 119.8
C2 C1 H1 119.8
C3 C2 C1 120.33(14)
C3 C2 H2 119.8
C1 C2 H2 119.8
C2 C3 C4 119.97(15)
C2 C3 H3 120.0
C4 C3 H3 120.0
C3 C4 C5 119.72(13)
C3 C4 C7 119.64(13)
C5 C4 C7 120.63(13)
C6 C5 C4 119.63(13)
C6 C5 C10 119.87(13)
C4 C5 C10 120.49(12)
C1 C6 C5 119.90(14)
C1 C6 H6 120.0
C5 C6 H6 120.0
O2 C7 C8 120.56(13)
O2 C7 C4 119.97(13)
C8 C7 C4 119.46(13)
C11 C8 C9 119.83(13)
C11 C8 C7 120.34(13)
C9 C8 C7 119.83(12)
C14 C9 C8 119.44(13)
C14 C9 C10 120.11(13)
C8 C9 C10 120.44(13)
O1 C10 C9 120.99(13)
O1 C10 C5 119.86(13)
C9 C10 C5 119.14(12)
O3 C11 C8 123.26(14)
O3 C11 C12 117.29(13)
C8 C11 C12 119.45(13)
C13 C12 C11 120.77(13)
C13 C12 H12 119.6
C11 C12 H12 119.6
C12 C13 C14 121.11(14)
C12 C13 H13 119.4
C14 C13 H13 119.4
O4 C14 C9 123.23(13)
O4 C14 C13 117.38(13)
C9 C14 C13 119.39(14)

loop_
_geom_bond_atom_site_label_1
_geom_bond_atom_site_label_2
_geom_bond_distance
O1 C10 1.2353(16)
O2 C7 1.2317(17)
O4 C14 1.3490(18)
O4 H1O3 0.94(3)
O3 C11 1.3509(17)
O3 H1O4 0.99(3)
C1 C6 1.378(2)
C1 C2 1.381(2)
C1 H1 0.9300
C2 C3 1.377(2)
C2 H2 0.9300
C3 C4 1.392(2)
C3 H3 0.9300
C4 C5 1.3957(19)
C4 C7 1.469(2)
C5 C6 1.393(2)
C5 C10 1.474(2)
C6 H6 0.9300
C7 C8 1.462(2)
C8 C11 1.392(2)
C8 C9 1.4253(19)
C9 C14 1.391(2)
C9 C10 1.460(2)
C11 C12 1.395(2)
C12 C13 1.365(2)
C12 H12 0.9300
C13 C14 1.398(2)
C13 H13 0.9300

loop_
_geom_hbond_atom_site_label_D
_geom_hbond_atom_site_label_H
_geom_hbond_atom_site_label_A
_geom_hbond_distance_DH
_geom_hbond_distance_HA
_geom_hbond_distance_DA
_geom_hbond_angle_DHA
_geom_hbond_site_symmetry_A
O4 H1O3 O1 0.94(3) 2.39(3) 3.0811(17) 131(2) 3_657
O3 H1O4 O2 0.99(3) 2.29(2) 3.0464(17) 132.4(18) 3_777

loop_
_geom_torsion_atom_site_label_1
_geom_torsion_atom_site_label_2
_geom_torsion_atom_site_label_3
_geom_torsion_atom_site_label_4
_geom_torsion
C6 C1 C2 C3 -1.5(2)
C1 C2 C3 C4 1.2(2)
C2 C3 C4 C5 -0.1(2)
C2 C3 C4 C7 179.17(13)
C3 C4 C5 C6 -0.7(2)
C7 C4 C5 C6 -179.93(13)
C3 C4 C5 C10 178.42(13)
C7 C4 C5 C10 -0.8(2)
C2 C1 C6 C5 0.7(2)
C4 C5 C6 C1 0.4(2)
C10 C5 C6 C1 -178.76(13)
C3 C4 C7 O2 0.2(2)
C5 C4 C7 O2 179.48(14)
C3 C4 C7 C8 -178.50(13)
C5 C4 C7 C8 0.7(2)
O2 C7 C8 C11 0.6(2)
C4 C7 C8 C11 179.36(12)
O2 C7 C8 C9 -178.77(13)
C4 C7 C8 C9 0.0(2)
C11 C8 C9 C14 -0.3(2)
C7 C8 C9 C14 179.09(13)
C11 C8 C9 C10 -179.97(13)
C7 C8 C9 C10 -0.6(2)
C14 C9 C10 O1 0.9(2)
C8 C9 C10 O1 -179.41(13)
C14 C9 C10 C5 -179.16(12)
C8 C9 C10 C5 0.5(2)
C6 C5 C10 O1 -0.8(2)
C4 C5 C10 O1 -179.88(13)
C6 C5 C10 C9 179.32(13)
C4 C5 C10 C9 0.2(2)
C9 C8 C11 O3 -179.97(12)
C7 C8 C11 O3 0.6(2)
C9 C8 C11 C12 1.0(2)
C7 C8 C11 C12 -178.42(13)
O3 C11 C12 C13 -179.81(13)
C8 C11 C12 C13 -0.7(2)
C11 C12 C13 C14 -0.3(2)
C8 C9 C14 O4 178.96(13)
C10 C9 C14 O4 -1.4(2)
C8 C9 C14 C13 -0.6(2)
C10 C9 C14 C13 179.02(13)
C12 C13 C14 O4 -178.68(13)
C12 C13 C14 C9 0.9(2)
